data_7225016
loop_
_publ_author_name
'Qin, Yunke'
'Cheng, Changli'
'Geng, Hua'
'Wang, Chao'
'Hu, Wenping'
'Xu, Wei'
'Shuai, Zhigang'
'Zhu, Daoben'

_publ_section_title
;
 Efficient ambipolar transport properties in alternate stacking
 donor-acceptor complexes: from experiment to theory.
;
_journal_issue 20
_journal_name_full 'Physical chemistry chemical physics : PCCP'
_journal_page_first 14094
_journal_page_last 14103
_journal_paper_doi 10.1039/c6cp01509c
_journal_volume 18
_journal_year 2016
_chemical_formula_sum 'C46 H24 F2 N4 S4'
_chemical_formula_weight 798.93
_chemical_name_systematic DFTCNQ-DPTTA
_space_group_IT_number 2
_symmetry_cell_setting triclinic
_symmetry_space_group_name_Hall '-P 1'
_symmetry_space_group_name_H-M 'P -1'
_atom_sites_solution_hydrogens geom
_atom_sites_solution_primary direct
_atom_sites_solution_secondary difmap
_audit_creation_method SHELXL-97
_audit_update_record
;
2015-11-16 deposited with the CCDC.
2016-04-22 downloaded from the CCDC.
;
_cell_angle_alpha 89.02(3)
_cell_angle_beta 80.45(3)
_cell_angle_gamma 82.36(3)
_cell_formula_units_Z 1
_cell_length_a 7.9146(16)
_cell_length_b 10.340(2)
_cell_length_c 11.030(2)
_cell_measurement_reflns_used 2805
_cell_measurement_temperature 100(2)
_cell_measurement_theta_max 27.4767
_cell_measurement_theta_min 1.8723
_cell_volume 882.2(3)
_computing_cell_refinement 'CrystalClear (Rigaku Inc., 2008)'
_computing_data_collection 'CrystalClear (Rigaku Inc., 2008)'
_computing_data_reduction 'CrystalClear (Rigaku Inc., 2008)'
_computing_molecular_graphics
;
 Mercury: visualization and analysis of crystal structures, C. F. Macrae,
 P. R. Edgington, P. McCabe, E. Pidcock, G. P. Shields, R. Taylor,
 M. Towler and J. van de Streek, J. Appl. Cryst., 39, 453-457, 2006.
;
_computing_publication_material 'SHELX-97 (Sheldrick, 2008)'
_computing_structure_refinement 'SHELX-97 (Sheldrick, 2008)'
_computing_structure_solution 'SHELX-97 (Sheldrick, 2008)'
_diffrn_ambient_temperature 100(2)
_diffrn_detector_area_resol_mean 28.5714
_diffrn_measured_fraction_theta_full 0.997
_diffrn_measured_fraction_theta_max 0.997
_diffrn_measurement_device_type 'MM007HF + CCD (Saturn724+)'
_diffrn_measurement_method '\w scans at fixed \c = 45\%'
_diffrn_radiation_monochromator Confocal
_diffrn_radiation_source 'Rotating Anode'
_diffrn_radiation_type MoK\a
_diffrn_radiation_wavelength 0.71073
_diffrn_reflns_av_R_equivalents 0.0732
_diffrn_reflns_av_sigmaI/netI 0.0747
_diffrn_reflns_limit_h_max 10
_diffrn_reflns_limit_h_min -10
_diffrn_reflns_limit_k_max 13
_diffrn_reflns_limit_k_min -13
_diffrn_reflns_limit_l_max 14
_diffrn_reflns_limit_l_min -14
_diffrn_reflns_number 11582
_diffrn_reflns_theta_full 27.49
_diffrn_reflns_theta_max 27.49
_diffrn_reflns_theta_min 1.87
_exptl_absorpt_coefficient_mu 0.323
_exptl_absorpt_correction_T_max 1.0000
_exptl_absorpt_correction_T_min 0.7160
_exptl_absorpt_correction_type multi-scan
_exptl_absorpt_process_details 'CrystalClear (Rigaku Inc., 2008)'
_exptl_crystal_colour black
_exptl_crystal_density_diffrn 1.504
_exptl_crystal_density_method 'not measured'
_exptl_crystal_description rod
_exptl_crystal_F_000 410
_exptl_crystal_size_max 0.45
_exptl_crystal_size_mid 0.17
_exptl_crystal_size_min 0.05
_refine_diff_density_max 0.375
_refine_diff_density_min -0.411
_refine_diff_density_rms 0.082
_refine_ls_extinction_method none
_refine_ls_goodness_of_fit_ref 1.088
_refine_ls_hydrogen_treatment constr
_refine_ls_matrix_type full
_refine_ls_number_parameters 263
_refine_ls_number_reflns 4029
_refine_ls_number_restraints 2
_refine_ls_restrained_S_all 1.088
_refine_ls_R_factor_all 0.0691
_refine_ls_R_factor_gt 0.0546
_refine_ls_shift/su_max 0.001
_refine_ls_shift/su_mean 0.000
_refine_ls_structure_factor_coef Fsqd
_refine_ls_weighting_details 'calc w=1/[\s^2^(Fo^2^)+(0.0518P)^2^+0.4374P] where P=(Fo^2^+2Fc^2^)/3'
_refine_ls_weighting_scheme calc
_refine_ls_wR_factor_gt 0.1251
_refine_ls_wR_factor_ref 0.1350
_reflns_number_gt 3283
_reflns_number_total 4029
_reflns_threshold_expression >2sigma(I)
_cod_data_source_file c6cp01509c1.cif
_cod_data_source_block a
_cod_depositor_comments 'Adding full bibliography for 7225016--7225018.cif.'
_cod_original_sg_symbol_H-M P-1
_cod_database_code 7225016

loop_
_symmetry_equiv_pos_as_xyz
'x, y, z'
'-x, -y, -z'

loop_
_atom_site_label
_atom_site_type_symbol
_atom_site_fract_x
_atom_site_fract_y
_atom_site_fract_z
_atom_site_U_iso_or_equiv
_atom_site_adp_type
_atom_site_occupancy
_atom_site_symmetry_multiplicity
_atom_site_calc_flag
_atom_site_refinement_flags
_atom_site_disorder_assembly
_atom_site_disorder_group
S1 S 0.08318(8) 0.79398(6) 0.47977(5) 0.01631(16) Uani 1 1 d . . .
S2 S -0.08725(8) 1.01115(6) 0.32219(5) 0.01564(16) Uani 1 1 d . . .
F1 F 0.36274(19) 0.24944(13) 0.46270(13) 0.0194(4) Uani 0.932(4) 1 d PD A 1
N1 N 0.6458(3) 0.1239(2) 0.8723(2) 0.0264(5) Uani 1 1 d . . .
N2 N 0.7828(3) -0.2805(2) 0.78502(19) 0.0232(5) Uani 1 1 d . . .
C1 C 0.7210(3) -0.1840(2) 0.7497(2) 0.0186(5) Uani 1 1 d . . .
C2 C 0.6472(3) -0.0574(2) 0.7142(2) 0.0159(5) Uani 1 1 d . . .
C3 C 0.6470(3) 0.0439(2) 0.8014(2) 0.0193(5) Uani 1 1 d . . .
C4 C 0.5756(3) -0.0294(2) 0.6085(2) 0.0146(5) Uani 1 1 d . . .
C5 C 0.5032(3) 0.1002(2) 0.5829(2) 0.0156(5) Uani 1 1 d D . .
H5 H 0.5046 0.1674 0.6375 0.019 Uiso 0.932(4) 1 d PR A .
C6 C 0.4329(3) 0.1257(2) 0.4812(2) 0.0168(5) Uani 1 1 d D . .
H1 H 0.3871 0.2114 0.4679 0.020 Uiso 0.068(4) 1 d PR . .
C7 C 0.1792(3) 0.6879(2) 0.5820(2) 0.0154(5) Uani 1 1 d . . .
C8 C 0.2091(3) 0.5606(2) 0.5322(2) 0.0167(5) Uani 1 1 d . . .
H8 H 0.2615 0.4877 0.5724 0.020 Uiso 1 1 calc R . .
C9 C 0.1561(3) 0.5513(2) 0.4206(2) 0.0177(5) Uani 1 1 d . . .
H9 H 0.1697 0.4712 0.3768 0.021 Uiso 1 1 calc R . .
C10 C 0.0802(3) 0.6693(2) 0.3763(2) 0.0147(5) Uani 1 1 d . . .
C11 C 0.0092(3) 0.6751(2) 0.2670(2) 0.0169(5) Uani 1 1 d . . .
H11 H 0.0192 0.5912 0.2307 0.020 Uiso 1 1 calc R . .
C12 C -0.0708(3) 0.7701(2) 0.1988(2) 0.0191(5) Uani 1 1 d . . .
H12 H -0.1022 0.7351 0.1279 0.023 Uiso 1 1 calc R . .
C13 C -0.1174(3) 0.9065(2) 0.2083(2) 0.0160(5) Uani 1 1 d . . .
C14 C -0.1989(3) 0.9794(2) 0.1200(2) 0.0196(5) Uani 1 1 d . . .
H14 H -0.2254 0.9409 0.0491 0.023 Uiso 1 1 calc R . .
C15 C -0.2367(3) 1.1107(2) 0.1447(2) 0.0189(5) Uani 1 1 d . . .
H15 H -0.2921 1.1705 0.0927 0.023 Uiso 1 1 calc R . .
C16 C -0.1862(3) 1.1490(2) 0.2536(2) 0.0154(5) Uani 1 1 d . . .
C17 C -0.2140(3) 1.2759(2) 0.3036(2) 0.0156(5) Uani 1 1 d . . .
C18 C -0.2796(3) 1.3833(2) 0.2238(2) 0.0165(5) Uani 1 1 d . . .
C19 C -0.4348(3) 1.4637(2) 0.2607(2) 0.0191(5) Uani 1 1 d . . .
H19 H -0.5046 1.4481 0.3369 0.023 Uiso 1 1 calc R . .
C20 C -0.4886(3) 1.5658(2) 0.1874(2) 0.0208(5) Uani 1 1 d . . .
H20 H -0.5935 1.6211 0.2145 0.025 Uiso 1 1 calc R . .
C21 C -0.3899(3) 1.5879(2) 0.0747(2) 0.0200(5) Uani 1 1 d . . .
H21 H -0.4271 1.6579 0.0244 0.024 Uiso 1 1 calc R . .
C22 C -0.2372(3) 1.5074(2) 0.0361(2) 0.0191(5) Uani 1 1 d . . .
H22 H -0.1698 1.5216 -0.0415 0.023 Uiso 1 1 calc R . .
C23 C -0.1816(3) 1.4060(2) 0.1100(2) 0.0178(5) Uani 1 1 d . . .
H23 H -0.0761 1.3516 0.0829 0.021 Uiso 1 1 calc R . .
F1A F 0.497(2) 0.2124(14) 0.6418(16) 0.013(5) Uani 0.068(4) 1 d PD A 2

loop_
_atom_site_aniso_label
_atom_site_aniso_U_11
_atom_site_aniso_U_22
_atom_site_aniso_U_33
_atom_site_aniso_U_23
_atom_site_aniso_U_13
_atom_site_aniso_U_12
S1 0.0201(3) 0.0136(3) 0.0157(3) -0.0009(2) -0.0056(2) -0.0009(2)
S2 0.0183(3) 0.0145(3) 0.0147(3) -0.0012(2) -0.0052(2) -0.0011(2)
F1 0.0254(9) 0.0131(8) 0.0207(8) 0.0011(6) -0.0102(7) 0.0020(6)
N1 0.0321(13) 0.0234(12) 0.0247(12) -0.0019(10) -0.0132(10) 0.0036(10)
N2 0.0278(12) 0.0220(11) 0.0213(11) 0.0035(9) -0.0086(10) -0.0040(9)
C1 0.0205(13) 0.0228(13) 0.0140(11) 0.0004(10) -0.0046(10) -0.0060(10)
C2 0.0141(12) 0.0172(12) 0.0163(11) 0.0008(9) -0.0026(9) -0.0022(9)
C3 0.0203(13) 0.0195(12) 0.0182(12) 0.0058(10) -0.0066(10) 0.0007(10)
C4 0.0113(11) 0.0209(12) 0.0120(11) 0.0016(9) -0.0020(9) -0.0040(9)
C5 0.0142(12) 0.0168(12) 0.0155(11) -0.0044(9) -0.0016(10) -0.0016(9)
C6 0.0152(12) 0.0136(11) 0.0205(12) 0.0022(9) -0.0021(10) 0.0015(9)
C7 0.0131(11) 0.0157(11) 0.0161(11) 0.0027(9) 0.0004(9) -0.0013(9)
C8 0.0158(12) 0.0153(11) 0.0182(12) 0.0022(9) -0.0019(10) -0.0005(9)
C9 0.0176(12) 0.0160(12) 0.0183(12) -0.0036(9) -0.0004(10) -0.0011(10)
C10 0.0143(11) 0.0140(11) 0.0149(11) -0.0025(9) 0.0002(9) -0.0015(9)
C11 0.0206(12) 0.0148(11) 0.0160(11) -0.0028(9) -0.0027(10) -0.0053(10)
C12 0.0233(13) 0.0194(12) 0.0154(12) -0.0049(9) -0.0034(10) -0.0054(10)
C13 0.0170(12) 0.0195(12) 0.0124(11) -0.0032(9) -0.0034(9) -0.0033(10)
C14 0.0205(13) 0.0236(13) 0.0147(11) -0.0018(10) -0.0048(10) -0.0008(10)
C15 0.0187(13) 0.0246(13) 0.0151(12) 0.0035(10) -0.0066(10) -0.0044(10)
C16 0.0125(11) 0.0180(12) 0.0156(11) 0.0025(9) -0.0026(9) -0.0012(9)
C17 0.0110(11) 0.0171(11) 0.0177(12) 0.0004(9) -0.0012(9) 0.0001(9)
C18 0.0180(12) 0.0147(11) 0.0182(12) -0.0012(9) -0.0059(10) -0.0034(10)
C19 0.0167(12) 0.0207(12) 0.0191(12) 0.0027(10) -0.0013(10) -0.0020(10)
C20 0.0189(13) 0.0184(12) 0.0250(13) 0.0012(10) -0.0057(11) 0.0007(10)
C21 0.0199(13) 0.0181(12) 0.0238(13) 0.0044(10) -0.0079(10) -0.0046(10)
C22 0.0215(13) 0.0195(12) 0.0183(12) 0.0015(10) -0.0056(10) -0.0066(10)
C23 0.0160(12) 0.0185(12) 0.0186(12) 0.0001(10) -0.0029(10) -0.0015(10)
F1A 0.017(11) 0.007(9) 0.017(10) -0.004(7) -0.002(8) -0.003(8)

loop_
_atom_type_symbol
_atom_type_description
_atom_type_scat_dispersion_real
_atom_type_scat_dispersion_imag
_atom_type_scat_source
C C 0.0033 0.0016 'International Tables Vol C Tables 4.2.6.8 and 6.1.1.4'
H H 0.0000 0.0000 'International Tables Vol C Tables 4.2.6.8 and 6.1.1.4'
N N 0.0061 0.0033 'International Tables Vol C Tables 4.2.6.8 and 6.1.1.4'
F F 0.0171 0.0103 'International Tables Vol C Tables 4.2.6.8 and 6.1.1.4'
S S 0.1246 0.1234 'International Tables Vol C Tables 4.2.6.8 and 6.1.1.4'

loop_
_geom_angle_atom_site_label_1
_geom_angle_atom_site_label_2
_geom_angle_atom_site_label_3
_geom_angle
_geom_angle_site_symmetry_1
_geom_angle_site_symmetry_3
C10 S1 C7 93.17(11) . .
C13 S2 C16 93.01(12) . .
C6 F1 H1 2.9 . .
N2 C1 C2 175.0(3) . .
C4 C2 C3 120.3(2) . .
C4 C2 C1 125.8(2) . .
C3 C2 C1 113.9(2) . .
N1 C3 C2 179.1(3) . .
C2 C4 C5 121.2(2) . .
C2 C4 C6 123.5(2) . 2_656
C5 C4 C6 115.3(2) . 2_656
F1A C5 C6 108.1(8) . .
F1A C5 C4 131.2(9) . .
C6 C5 C4 120.6(2) . .
F1A C5 H5 12.0 . .
C6 C5 H5 119.8 . .
C4 C5 H5 119.6 . .
C5 C6 F1 118.3(2) . .
C5 C6 C4 124.0(2) . 2_656
F1 C6 C4 117.7(2) . 2_656
C5 C6 H1 117.9 . .
F1 C6 H1 1.3 . .
C4 C6 H1 118.0 2_656 .
C17 C7 C8 126.1(2) 2_576 .
C17 C7 S1 125.07(18) 2_576 .
C8 C7 S1 108.80(18) . .
C9 C8 C7 114.2(2) . .
C9 C8 H8 122.9 . .
C7 C8 H8 122.9 . .
C8 C9 C10 114.7(2) . .
C8 C9 H9 122.6 . .
C10 C9 H9 122.6 . .
C9 C10 C11 121.9(2) . .
C9 C10 S1 109.10(18) . .
C11 C10 S1 128.98(18) . .
C12 C11 C10 137.0(2) . .
C12 C11 H11 111.5 . .
C10 C11 H11 111.5 . .
C11 C12 C13 135.7(2) . .
C11 C12 H12 112.1 . .
C13 C12 H12 112.1 . .
C14 C13 C12 122.5(2) . .
C14 C13 S2 109.19(18) . .
C12 C13 S2 128.32(19) . .
C15 C14 C13 114.6(2) . .
C15 C14 H14 122.7 . .
C13 C14 H14 122.7 . .
C14 C15 C16 114.2(2) . .
C14 C15 H15 122.9 . .
C16 C15 H15 122.9 . .
C15 C16 C17 126.5(2) . .
C15 C16 S2 109.04(18) . .
C17 C16 S2 124.47(18) . .
C7 C17 C16 126.5(2) 2_576 .
C7 C17 C18 117.0(2) 2_576 .
C16 C17 C18 116.4(2) . .
C19 C18 C23 118.5(2) . .
C19 C18 C17 122.0(2) . .
C23 C18 C17 119.5(2) . .
C20 C19 C18 120.7(2) . .
C20 C19 H19 119.6 . .
C18 C19 H19 119.6 . .
C19 C20 C21 120.3(2) . .
C19 C20 H20 119.9 . .
C21 C20 H20 119.9 . .
C22 C21 C20 119.5(2) . .
C22 C21 H21 120.2 . .
C20 C21 H21 120.2 . .
C21 C22 C23 120.4(2) . .
C21 C22 H22 119.8 . .
C23 C22 H22 119.8 . .
C22 C23 C18 120.5(2) . .
C22 C23 H23 119.7 . .
C18 C23 H23 119.7 . .
C5 F1A H5 24.7 . .

loop_
_geom_bond_atom_site_label_1
_geom_bond_atom_site_label_2
_geom_bond_distance
_geom_bond_site_symmetry_2
S1 C10 1.742(2) .
S1 C7 1.753(2) .
S2 C13 1.738(2) .
S2 C16 1.755(2) .
F1 C6 1.351(3) .
F1 H1 0.4218 .
N1 C3 1.146(3) .
N2 C1 1.143(3) .
C1 C2 1.436(3) .
C2 C4 1.388(3) .
C2 C3 1.434(3) .
C4 C5 1.429(3) .
C4 C6 1.431(3) 2_656
C5 F1A 1.331(13) .
C5 C6 1.340(3) .
C5 H5 0.9299 .
C6 C4 1.431(3) 2_656
C6 H1 0.9300 .
C7 C17 1.402(3) 2_576
C7 C8 1.410(3) .
C8 C9 1.374(3) .
C8 H8 0.9500 .
C9 C10 1.404(3) .
C9 H9 0.9500 .
C10 C11 1.409(3) .
C11 C12 1.378(3) .
C11 H11 0.9500 .
C12 C13 1.411(3) .
C12 H12 0.9500 .
C13 C14 1.410(3) .
C14 C15 1.373(3) .
C14 H14 0.9500 .
C15 C16 1.405(3) .
C15 H15 0.9500 .
C16 C17 1.408(3) .
C17 C7 1.402(3) 2_576
C17 C18 1.498(3) .
C18 C19 1.392(3) .
C18 C23 1.396(3) .
C19 C20 1.384(3) .
C19 H19 0.9500 .
C20 C21 1.387(4) .
C20 H20 0.9500 .
C21 C22 1.382(3) .
C21 H21 0.9500 .
C22 C23 1.387(3) .
C22 H22 0.9500 .
C23 H23 0.9500 .
F1A H5 0.4638 .

loop_
_geom_torsion_atom_site_label_1
_geom_torsion_atom_site_label_2
_geom_torsion_atom_site_label_3
_geom_torsion_atom_site_label_4
_geom_torsion
_geom_torsion_site_symmetry_1
_geom_torsion_site_symmetry_4
N2 C1 C2 C4 176(3) . .
N2 C1 C2 C3 -6(3) . .
C4 C2 C3 N1 125(18) . .
C1 C2 C3 N1 -53(18) . .
C3 C2 C4 C5 1.1(3) . .
C1 C2 C4 C5 179.1(2) . .
C3 C2 C4 C6 -178.4(2) . 2_656
C1 C2 C4 C6 -0.4(4) . 2_656
C2 C4 C5 F1A 4.4(11) . .
C6 C4 C5 F1A -176.1(11) 2_656 .
C2 C4 C5 C6 -179.3(2) . .
C6 C4 C5 C6 0.2(4) 2_656 .
F1A C5 C6 F1 -4.4(9) . .
C4 C5 C6 F1 178.55(19) . .
F1A C5 C6 C4 176.8(9) . 2_656
C4 C5 C6 C4 -0.2(4) . 2_656
C10 S1 C7 C17 -176.7(2) . 2_576
C10 S1 C7 C8 1.20(18) . .
C17 C7 C8 C9 177.2(2) 2_576 .
S1 C7 C8 C9 -0.6(3) . .
C7 C8 C9 C10 -0.5(3) . .
C8 C9 C10 C11 -176.0(2) . .
C8 C9 C10 S1 1.4(3) . .
C7 S1 C10 C9 -1.49(18) . .
C7 S1 C10 C11 175.7(2) . .
C9 C10 C11 C12 -179.4(3) . .
S1 C10 C11 C12 3.8(4) . .
C10 C11 C12 C13 0.2(5) . .
C11 C12 C13 C14 179.1(3) . .
C11 C12 C13 S2 -0.5(4) . .
C16 S2 C13 C14 1.12(19) . .
C16 S2 C13 C12 -179.3(2) . .
C12 C13 C14 C15 179.3(2) . .
S2 C13 C14 C15 -1.1(3) . .
C13 C14 C15 C16 0.4(3) . .
C14 C15 C16 C17 -177.6(2) . .
C14 C15 C16 S2 0.5(3) . .
C13 S2 C16 C15 -0.93(18) . .
C13 S2 C16 C17 177.2(2) . .
C15 C16 C17 C7 173.3(2) . 2_576
S2 C16 C17 C7 -4.6(4) . 2_576
C15 C16 C17 C18 -9.7(4) . .
S2 C16 C17 C18 172.41(17) . .
C7 C17 C18 C19 -61.4(3) 2_576 .
C16 C17 C18 C19 121.2(3) . .
C7 C17 C18 C23 117.3(3) 2_576 .
C16 C17 C18 C23 -60.0(3) . .
C23 C18 C19 C20 -1.6(4) . .
C17 C18 C19 C20 177.1(2) . .
C18 C19 C20 C21 1.4(4) . .
C19 C20 C21 C22 -0.2(4) . .
C20 C21 C22 C23 -0.7(4) . .
C21 C22 C23 C18 0.4(4) . .
C19 C18 C23 C22 0.8(4) . .
C17 C18 C23 C22 -178.1(2) . .
